data_7048721
loop_
_publ_author_name
'Mikata, Yuji'
'Kaneda, Minori'
'Konno, Hideo'
'Matsumoto, Arimasa'
'Sato, Shin-Ichiro'
'Kawamura, Masaya'
'Iwatsuki, Satoshi'

_publ_section_title
;
 Methoxy-substituted tetrakisquinoline analogs of EGTA and BAPTA for
 fluorescence detection of Cd<sup>2+</sup>&#x2009;.
;
_journal_issue 12
_journal_name_full 'Dalton transactions (Cambridge, England : 2003)'
_journal_page_first 3840
_journal_page_last 3852
_journal_paper_doi 10.1039/c8dt04735a
_journal_volume 48
_journal_year 2019
_chemical_absolute_configuration ad
_chemical_formula_moiety 'C22 H24 B N O3'
_chemical_formula_sum 'C22 H24 B N O3'
_chemical_formula_weight 361.23
_chemical_name_systematic
(10bR,11S)-10b-methyl-11-(4,4,5,5-tetramethyl-1,3,2-dioxaborolan-2-yl)-10b,11-dihydro-6H-isoindolo[2,1-a]indol-6-one
_space_group_crystal_system monoclinic
_space_group_IT_number 4
_space_group_name_Hall 'P 2yb'
_space_group_name_H-M_alt 'P 1 21 1'
_symmetry_space_group_name_Hall 'P 2yb'
_symmetry_space_group_name_H-M 'P 1 21 1'
_atom_sites_solution_hydrogens geom
_audit_creation_method SHELXL-2016/6
_audit_update_record
;
2018-07-11 deposited with the CCDC.
2019-01-23 downloaded from the CCDC.
;
_cell_angle_alpha 90
_cell_angle_beta 90.9230(10)
_cell_angle_gamma 90
_cell_formula_units_Z 4
_cell_length_a 9.9629(2)
_cell_length_b 10.4616(2)
_cell_length_c 18.5419(3)
_cell_measurement_reflns_used 9031
_cell_measurement_temperature 150(2)
_cell_measurement_theta_max 66.54
_cell_measurement_theta_min 4.77
_cell_volume 1932.33(6)
_computing_cell_refinement APEX2
_computing_data_collection 'APEX2 (Bruker, 2014)'
_computing_data_reduction 'SAINT (Bruker, 2014)'
_computing_molecular_graphics 'PLATON (Spek, 2009)'
_computing_publication_material 'SHELXTL (Sheldrick, 2008)'
_computing_structure_refinement 'SHELXL-2016/6 (Sheldrick, 2016)'
_computing_structure_solution 'SHELXT (Sheldrick, 2015)'
_diffrn_ambient_temperature 150(2)
_diffrn_measured_fraction_theta_full 0.986
_diffrn_measured_fraction_theta_max 0.986
_diffrn_measurement_device_type 'Bruker Kappa APEX-DUO CCD'
_diffrn_measurement_method '\f and \w scans'
_diffrn_radiation_type CuK\a
_diffrn_radiation_wavelength 1.54178
_diffrn_reflns_av_R_equivalents 0.0627
_diffrn_reflns_av_unetI/netI 0.0215
_diffrn_reflns_Laue_measured_fraction_full 0.986
_diffrn_reflns_Laue_measured_fraction_max 0.986
_diffrn_reflns_limit_h_max 11
_diffrn_reflns_limit_h_min -11
_diffrn_reflns_limit_k_max 11
_diffrn_reflns_limit_k_min -12
_diffrn_reflns_limit_l_max 22
_diffrn_reflns_limit_l_min -22
_diffrn_reflns_number 73419
_diffrn_reflns_point_group_measured_fraction_full 0.973
_diffrn_reflns_point_group_measured_fraction_max 0.973
_diffrn_reflns_theta_full 67.563
_diffrn_reflns_theta_max 67.563
_diffrn_reflns_theta_min 2.383
_diffrn_source 'Bruker ImuS with multi-layer optics'
_exptl_absorpt_coefficient_mu 0.646
_exptl_absorpt_correction_T_max 0.7529
_exptl_absorpt_correction_T_min 0.6898
_exptl_absorpt_correction_type multi-scan
_exptl_absorpt_process_details 'SADABS (Bruker, 2014)'
_exptl_crystal_colour colourless
_exptl_crystal_density_diffrn 1.242
_exptl_crystal_description block
_exptl_crystal_F_000 768
_exptl_crystal_size_max 0.250
_exptl_crystal_size_mid 0.170
_exptl_crystal_size_min 0.170
_refine_diff_density_max 0.364
_refine_diff_density_min -0.248
_refine_diff_density_rms 0.039
_refine_ls_abs_structure_details
; 
 Flack x determined using 2983 quotients [(I+)-(I-)]/[(I+)+(I-)] 
 (Parsons, Flack and Wagner, Acta Cryst. B69 (2013) 249-259). 
;
_refine_ls_abs_structure_Flack 0.01(5)
_refine_ls_extinction_method none
_refine_ls_goodness_of_fit_ref 1.043
_refine_ls_hydrogen_treatment constr
_refine_ls_matrix_type full
_refine_ls_number_parameters 947
_refine_ls_number_reflns 6794
_refine_ls_number_restraints 2087
_refine_ls_restrained_S_all 1.065
_refine_ls_R_factor_all 0.0410
_refine_ls_R_factor_gt 0.0401
_refine_ls_shift/su_max 0.002
_refine_ls_shift/su_mean 0.000
_refine_ls_structure_factor_coef Fsqd
_refine_ls_weighting_details 'w=1/[\s^2^(Fo^2^)+(0.0513P)^2^+0.7031P] where P=(Fo^2^+2Fc^2^)/3'
_refine_ls_weighting_scheme calc
_refine_ls_wR_factor_gt 0.1036
_refine_ls_wR_factor_ref 0.1049
_reflns_Friedel_coverage 0.863
_reflns_Friedel_fraction_full 0.958
_reflns_Friedel_fraction_max 0.958
_reflns_number_gt 6670
_reflns_number_total 6794
_reflns_threshold_expression 'I > 2\s(I)'
_cod_data_source_file c8dt04735a2.cif
_cod_data_source_block d1866a_a
_cod_depositor_comments 'Adding full bibliography for 7048721.cif.'
_cod_database_code 7048721
_shelx_shelxl_version_number 2016/6
_shelx_space_group_comment
; 
The symmetry employed for this shelxl refinement is uniquely defined 
by the following loop, which should always be used as a source of 
symmetry information in preference to the above space-group names. 
They are only intended as comments. 
;
_shelx_estimated_absorpt_t_min 0.855
_shelx_estimated_absorpt_t_max 0.898

loop_
_space_group_symop_operation_xyz
'x, y, z'
'-x, y+1/2, -z'

loop_
_atom_site_label
_atom_site_type_symbol
_atom_site_fract_x
_atom_site_fract_y
_atom_site_fract_z
_atom_site_U_iso_or_equiv
_atom_site_adp_type
_atom_site_occupancy
_atom_site_site_symmetry_order
_atom_site_calc_flag
_atom_site_refinement_flags_posn
_atom_site_refinement_flags_adp
_atom_site_refinement_flags_occupancy
_atom_site_disorder_assembly
_atom_site_disorder_group
O1A O 0.7385(9) 0.3940(6) 0.3823(3) 0.0474(15) Uani 0.869(2) 1 d D U P A 1
O2A O 1.1825(2) 0.2775(2) 0.42221(15) 0.0352(6) Uani 0.869(2) 1 d D U P A 1
O3A O 1.2736(3) 0.1027(3) 0.3672(4) 0.0333(8) Uani 0.869(2) 1 d D U P A 1
N1A N 0.8341(2) 0.1968(3) 0.40545(15) 0.0311(6) Uani 0.869(2) 1 d D U P A 1
C1A C 0.9150(3) 0.0993(4) 0.3676(2) 0.0314(7) Uani 0.869(2) 1 d D U P A 1
C2A C 0.9379(3) 0.1646(3) 0.2957(2) 0.0373(7) Uani 0.869(2) 1 d D U P A 1
C3A C 1.0128(4) 0.1266(4) 0.2375(2) 0.0480(9) Uani 0.869(2) 1 d D U P A 1
H3AA H 1.065297 0.050859 0.239781 0.058 Uiso 0.869(2) 1 calc R U P A 1
C4A C 1.0099(5) 0.2007(5) 0.1760(3) 0.0605(11) Uani 0.869(2) 1 d D U P A 1
H4AA H 1.063131 0.176866 0.136146 0.073 Uiso 0.869(2) 1 calc R U P A 1
C5A C 0.9294(5) 0.3112(5) 0.1714(2) 0.0640(11) Uani 0.869(2) 1 d D U P A 1
H5AA H 0.926773 0.359724 0.128079 0.077 Uiso 0.869(2) 1 calc R U P A 1
C6A C 0.8543(5) 0.3493(4) 0.2295(2) 0.0546(10) Uani 0.869(2) 1 d D U P A 1
H6AA H 0.799858 0.423856 0.227189 0.065 Uiso 0.869(2) 1 calc R U P A 1
C7A C 0.8612(4) 0.2746(4) 0.2914(2) 0.0403(8) Uani 0.869(2) 1 d D U P A 1
C8A C 0.8013(3) 0.3003(3) 0.3631(2) 0.0375(8) Uani 0.869(2) 1 d D U P A 1
C9A C 0.8644(3) 0.1954(3) 0.47948(19) 0.0315(7) Uani 0.869(2) 1 d D U P A 1
C10A C 0.8009(3) 0.2575(4) 0.5350(2) 0.0349(8) Uani 0.869(2) 1 d D U P A 1
H10C H 0.725330 0.310908 0.526173 0.042 Uiso 0.869(2) 1 calc R U P A 1
C11A C 0.8517(4) 0.2387(4) 0.6045(2) 0.0413(8) Uani 0.869(2) 1 d D U P A 1
H11C H 0.810298 0.280652 0.643742 0.050 Uiso 0.869(2) 1 calc R U P A 1
C12A C 0.9611(4) 0.1605(4) 0.6177(2) 0.0442(8) Uani 0.869(2) 1 d D U P A 1
H12C H 0.992377 0.147676 0.665811 0.053 Uiso 0.869(2) 1 calc R U P A 1
C13A C 1.0257(4) 0.1006(4) 0.5613(2) 0.0401(8) Uani 0.869(2) 1 d D U P A 1
H13C H 1.101800 0.047819 0.570346 0.048 Uiso 0.869(2) 1 calc R U P A 1
C14A C 0.9777(3) 0.1188(3) 0.49202(19) 0.0327(7) Uani 0.869(2) 1 d D U P A 1
C15A C 1.0354(3) 0.0751(3) 0.42099(19) 0.0328(7) Uani 0.869(2) 1 d D U P A 1
H15C H 1.056239 -0.018290 0.423170 0.039 Uiso 0.869(2) 1 calc R U P A 1
C16A C 1.3064(3) 0.3222(3) 0.38888(19) 0.0295(7) Uani 0.869(2) 1 d D U P A 1
C17A C 1.3834(4) 0.1950(4) 0.3766(2) 0.0283(7) Uani 0.869(2) 1 d D U P A 1
C18A C 1.3754(4) 0.4128(4) 0.4425(2) 0.0453(9) Uani 0.869(2) 1 d D U P A 1
H18A H 1.462924 0.438291 0.423856 0.068 Uiso 0.869(2) 1 calc R U P A 1
H18B H 1.388027 0.369311 0.488900 0.068 Uiso 0.869(2) 1 calc R U P A 1
H18C H 1.319494 0.488864 0.449018 0.068 Uiso 0.869(2) 1 calc R U P A 1
C19A C 1.2683(4) 0.3914(4) 0.3205(2) 0.0439(9) Uani 0.869(2) 1 d D U P A 1
H19A H 1.348989 0.427600 0.298936 0.066 Uiso 0.869(2) 1 calc R U P A 1
H19B H 1.205206 0.460275 0.331489 0.066 Uiso 0.869(2) 1 calc R U P A 1
H19C H 1.225924 0.331325 0.286591 0.066 Uiso 0.869(2) 1 calc R U P A 1
C20A C 1.4640(5) 0.1495(7) 0.4421(3) 0.0424(14) Uani 0.869(2) 1 d D U P A 1
H20A H 1.540051 0.207202 0.450658 0.064 Uiso 0.869(2) 1 calc R U P A 1
H20B H 1.497348 0.062829 0.433330 0.064 Uiso 0.869(2) 1 calc R U P A 1
H20C H 1.406437 0.149098 0.484452 0.064 Uiso 0.869(2) 1 calc R U P A 1
C21A C 1.4697(5) 0.1925(6) 0.3105(3) 0.0397(13) Uani 0.869(2) 1 d D U P A 1
H21A H 1.534503 0.262869 0.312914 0.060 Uiso 0.869(2) 1 calc R U P A 1
H21B H 1.412804 0.201926 0.267228 0.060 Uiso 0.869(2) 1 calc R U P A 1
H21C H 1.517907 0.110909 0.308432 0.060 Uiso 0.869(2) 1 calc R U P A 1
C22A C 0.8330(6) -0.0233(5) 0.3575(4) 0.0399(13) Uani 0.869(2) 1 d D U P A 1
H22G H 0.750464 -0.004140 0.330190 0.060 Uiso 0.869(2) 1 calc R U P A 1
H22H H 0.810124 -0.058117 0.404830 0.060 Uiso 0.869(2) 1 calc R U P A 1
H22I H 0.886030 -0.086218 0.331091 0.060 Uiso 0.869(2) 1 calc R U P A 1
B1A B 1.1664(3) 0.1530(4) 0.4036(2) 0.0313(8) Uani 0.869(2) 1 d D U P A 1
O1D O 0.730(5) 0.389(3) 0.399(2) 0.035(5) Uani 0.131(2) 1 d D U P A 2
O2D O 1.1625(13) 0.2765(14) 0.3811(10) 0.0362(19) Uani 0.131(2) 1 d D U P A 2
O3D O 1.277(2) 0.0872(19) 0.375(3) 0.030(2) Uani 0.131(2) 1 d D U P A 2
N1D N 0.8252(15) 0.2038(15) 0.3503(7) 0.0347(16) Uani 0.131(2) 1 d D U P A 2
C1D C 0.9027(17) 0.0919(16) 0.3779(9) 0.0336(17) Uani 0.131(2) 1 d D U P A 2
C2D C 0.9151(16) 0.1233(14) 0.4575(6) 0.0324(16) Uani 0.131(2) 1 d DG U P A 2
C3D C 0.9807(15) 0.0572(14) 0.5127(8) 0.0347(18) Uani 0.131(2) 1 d DG U P A 2
H3DA H 1.030405 -0.017819 0.502214 0.042 Uiso 0.131(2) 1 calc R U P A 2
C4D C 0.9736(18) 0.1009(17) 0.5834(7) 0.0377(19) Uani 0.131(2) 1 d DG U P A 2
H4DA H 1.018375 0.055700 0.621123 0.045 Uiso 0.131(2) 1 calc R U P A 2
C5D C 0.901(2) 0.2107(18) 0.5988(6) 0.0381(19) Uani 0.131(2) 1 d DG U P A 2
H5DA H 0.895968 0.240512 0.647061 0.046 Uiso 0.131(2) 1 calc R U P A 2
C6D C 0.835(2) 0.2768(15) 0.5436(8) 0.036(2) Uani 0.131(2) 1 d DG U P A 2
H6DA H 0.785592 0.351806 0.554089 0.043 Uiso 0.131(2) 1 calc R U P A 2
C7D C 0.8424(18) 0.2331(15) 0.4729(7) 0.0325(18) Uani 0.131(2) 1 d DG U P A 2
C8D C 0.792(2) 0.2887(17) 0.4041(7) 0.0324(19) Uani 0.131(2) 1 d D U P A 2
C9D C 0.8656(18) 0.2319(19) 0.2809(7) 0.0415(18) Uani 0.131(2) 1 d DG U P A 2
C10D C 0.8102(18) 0.3160(19) 0.2306(9) 0.049(2) Uani 0.131(2) 1 d DG U P A 2
H10D H 0.732557 0.364041 0.242067 0.059 Uiso 0.131(2) 1 calc R U P A 2
C11D C 0.869(2) 0.330(2) 0.1634(9) 0.054(2) Uani 0.131(2) 1 d DG U P A 2
H11D H 0.830720 0.387269 0.129016 0.065 Uiso 0.131(2) 1 calc R U P A 2
C12D C 0.9822(19) 0.259(2) 0.1466(7) 0.057(2) Uani 0.131(2) 1 d DG U P A 2
H12D H 1.022061 0.268917 0.100671 0.068 Uiso 0.131(2) 1 calc R U P A 2
C13D C 1.0376(16) 0.175(2) 0.1969(9) 0.053(2) Uani 0.131(2) 1 d DG U P A 2
H13D H 1.115241 0.127335 0.185378 0.063 Uiso 0.131(2) 1 calc R U P A 2
C14D C 0.9793(17) 0.1616(18) 0.2640(8) 0.0438(18) Uani 0.131(2) 1 d DG U P A 2
C15D C 1.0283(14) 0.0860(16) 0.3289(8) 0.0359(17) Uani 0.131(2) 1 d D U P A 2
H15D H 1.047028 -0.004415 0.314754 0.043 Uiso 0.131(2) 1 calc R U P A 2
C16D C 1.2961(17) 0.3007(18) 0.4108(10) 0.0362(19) Uani 0.131(2) 1 d D U P A 2
C17D C 1.3802(18) 0.187(2) 0.3811(15) 0.0320(19) Uani 0.131(2) 1 d D U P A 2
C19D C 1.265(2) 0.289(3) 0.4917(10) 0.052(4) Uani 0.131(2) 1 d D U P A 2
H19D H 1.342248 0.318146 0.520405 0.078 Uiso 0.131(2) 1 calc R U P A 2
H19E H 1.245309 0.199607 0.503325 0.078 Uiso 0.131(2) 1 calc R U P A 2
H19F H 1.186491 0.341958 0.502735 0.078 Uiso 0.131(2) 1 calc R U P A 2
C18D C 1.350(2) 0.429(2) 0.3923(16) 0.054(4) Uani 0.131(2) 1 d D U P A 2
H18D H 1.445237 0.433148 0.405214 0.081 Uiso 0.131(2) 1 calc R U P A 2
H18E H 1.300846 0.494660 0.419031 0.081 Uiso 0.131(2) 1 calc R U P A 2
H18F H 1.337869 0.444013 0.340376 0.081 Uiso 0.131(2) 1 calc R U P A 2
C20D C 1.485(3) 0.134(4) 0.433(2) 0.037(5) Uani 0.131(2) 1 d D U P A 2
H20J H 1.574828 0.160231 0.417904 0.055 Uiso 0.131(2) 1 calc R U P A 2
H20K H 1.479724 0.040465 0.433586 0.055 Uiso 0.131(2) 1 calc R U P A 2
H20L H 1.469009 0.166795 0.481823 0.055 Uiso 0.131(2) 1 calc R U P A 2
C21D C 1.440(4) 0.210(4) 0.3080(17) 0.039(5) Uani 0.131(2) 1 d D U P A 2
H21J H 1.501298 0.282763 0.310469 0.058 Uiso 0.131(2) 1 calc R U P A 2
H21K H 1.367741 0.227589 0.272821 0.058 Uiso 0.131(2) 1 calc R U P A 2
H21L H 1.489087 0.133326 0.293120 0.058 Uiso 0.131(2) 1 calc R U P A 2
C22D C 0.817(4) -0.029(3) 0.368(2) 0.034(5) Uani 0.131(2) 1 d D U P A 2
H22J H 0.849892 -0.096068 0.400377 0.052 Uiso 0.131(2) 1 calc R U P A 2
H22K H 0.823818 -0.058864 0.317615 0.052 Uiso 0.131(2) 1 calc R U P A 2
H22L H 0.723302 -0.009697 0.378092 0.052 Uiso 0.131(2) 1 calc R U P A 2
B1D B 1.1615(16) 0.1526(16) 0.3575(14) 0.0320(17) Uani 0.131(2) 1 d D U P A 2
O1B O 0.7552(4) 0.6006(3) 0.10435(19) 0.0429(8) Uani 0.876(2) 1 d D U P B 1
O2B O 0.3297(2) 0.7304(2) 0.10076(14) 0.0342(6) Uani 0.876(2) 1 d D U P B 1
O3B O 0.2156(2) 0.8955(2) 0.15217(16) 0.0379(6) Uani 0.876(2) 1 d D U P B 1
C1B C 0.5955(3) 0.9057(3) 0.11563(16) 0.0257(6) Uani 0.876(2) 1 d D U P B 1
N1B N 0.6669(2) 0.7910(3) 0.14505(14) 0.0271(6) Uani 0.876(2) 1 d D U P B 1
C2B C 0.5847(3) 0.8712(3) 0.03679(17) 0.0293(6) Uani 0.876(2) 1 d D U P B 1
C3B C 0.5236(4) 0.9377(4) -0.02003(18) 0.0395(8) Uani 0.876(2) 1 d D U P B 1
H3BA H 0.475048 1.014287 -0.011747 0.047 Uiso 0.876(2) 1 calc R U P B 1
C4B C 0.5361(4) 0.8884(4) -0.0891(2) 0.0454(8) Uani 0.876(2) 1 d D U P B 1
H4BA H 0.492849 0.930477 -0.128505 0.054 Uiso 0.876(2) 1 calc R U P B 1
C5B C 0.6104(5) 0.7793(5) -0.1017(2) 0.0491(9) Uani 0.876(2) 1 d D U P B 1
H5BA H 0.619588 0.749149 -0.149655 0.059 Uiso 0.876(2) 1 calc R U P B 1
C6B C 0.6718(4) 0.7131(4) -0.0454(2) 0.0430(9) Uani 0.876(2) 1 d D U P B 1
H6BA H 0.722607 0.637823 -0.053756 0.052 Uiso 0.876(2) 1 calc R U P B 1
C7B C 0.6557(4) 0.7613(4) 0.02356(18) 0.0329(7) Uani 0.876(2) 1 d D U P B 1
C8B C 0.7007(3) 0.7041(3) 0.09344(18) 0.0312(7) Uani 0.876(2) 1 d D U P B 1
C9B C 0.6267(3) 0.7698(3) 0.21641(16) 0.0268(6) Uani 0.876(2) 1 d D U P B 1
C10B C 0.6834(3) 0.6866(3) 0.26707(18) 0.0337(7) Uani 0.876(2) 1 d D U P B 1
H10A H 0.759863 0.636397 0.256218 0.040 Uiso 0.876(2) 1 calc R U P B 1
C11B C 0.6230(3) 0.6801(4) 0.33459(18) 0.0362(7) Uani 0.876(2) 1 d D U P B 1
H11A H 0.657423 0.623132 0.370217 0.043 Uiso 0.876(2) 1 calc R U P B 1
C12B C 0.5131(3) 0.7564(4) 0.34984(18) 0.0329(7) Uani 0.876(2) 1 d D U P B 1
H12A H 0.474222 0.751795 0.396229 0.039 Uiso 0.876(2) 1 calc R U P B 1
C13B C 0.4586(3) 0.8394(3) 0.29861(19) 0.0295(7) Uani 0.876(2) 1 d D U P B 1
H13A H 0.383609 0.891527 0.309748 0.035 Uiso 0.876(2) 1 calc R U P B 1
C14B C 0.5156(3) 0.8447(3) 0.23119(17) 0.0253(6) Uani 0.876(2) 1 d D U P B 1
C15B C 0.4688(3) 0.9152(3) 0.16336(15) 0.0248(6) Uani 0.876(2) 1 d D U P B 1
H15A H 0.449686 1.006692 0.174943 0.030 Uiso 0.876(2) 1 calc R U P B 1
C16B C 0.1942(4) 0.6831(4) 0.1115(2) 0.0383(8) Uani 0.876(2) 1 d D U P B 1
C17B C 0.1138(3) 0.8071(4) 0.12510(19) 0.0349(8) Uani 0.876(2) 1 d D U P B 1
C18B C 0.2049(4) 0.6004(4) 0.1798(2) 0.0489(9) Uani 0.876(2) 1 d D U P B 1
H18G H 0.116534 0.564857 0.190738 0.073 Uiso 0.876(2) 1 calc R U P B 1
H18H H 0.236456 0.653087 0.220416 0.073 Uiso 0.876(2) 1 calc R U P B 1
H18I H 0.268570 0.530587 0.171964 0.073 Uiso 0.876(2) 1 calc R U P B 1
C19B C 0.1473(5) 0.6030(6) 0.0501(3) 0.0581(12) Uani 0.876(2) 1 d D U P B 1
H19G H 0.050997 0.586225 0.054622 0.087 Uiso 0.876(2) 1 calc R U P B 1
H19H H 0.196370 0.521820 0.050503 0.087 Uiso 0.876(2) 1 calc R U P B 1
H19I H 0.163438 0.648014 0.004756 0.087 Uiso 0.876(2) 1 calc R U P B 1
C20B C 0.0057(4) 0.7924(5) 0.1816(2) 0.0481(11) Uani 0.876(2) 1 d D U P B 1
H20D H -0.052482 0.720072 0.168717 0.072 Uiso 0.876(2) 1 calc R U P B 1
H20E H -0.048005 0.870743 0.183474 0.072 Uiso 0.876(2) 1 calc R U P B 1
H20F H 0.047981 0.776840 0.228834 0.072 Uiso 0.876(2) 1 calc R U P B 1
C21B C 0.0543(5) 0.8688(5) 0.0578(2) 0.0525(11) Uani 0.876(2) 1 d D U P B 1
H21D H -0.021274 0.817236 0.039876 0.079 Uiso 0.876(2) 1 calc R U P B 1
H21E H 0.122991 0.873984 0.020707 0.079 Uiso 0.876(2) 1 calc R U P B 1
H21F H 0.022743 0.954953 0.069453 0.079 Uiso 0.876(2) 1 calc R U P B 1
C22B C 0.6830(4) 1.0256(4) 0.1262(2) 0.0328(9) Uani 0.876(2) 1 d D U P B 1
H22A H 0.636926 1.099782 0.105086 0.049 Uiso 0.876(2) 1 calc R U P B 1
H22B H 0.769214 1.013241 0.102498 0.049 Uiso 0.876(2) 1 calc R U P B 1
H22C H 0.698630 1.040311 0.177900 0.049 Uiso 0.876(2) 1 calc R U P B 1
B1B B 0.3361(3) 0.8465(4) 0.1364(2) 0.0245(6) Uani 0.876(2) 1 d D U P B 1
O1C O 0.734(3) 0.5811(18) 0.1278(13) 0.041(4) Uani 0.124(2) 1 d D U P B 2
O2C O 0.3178(14) 0.7130(15) 0.1341(10) 0.0345(19) Uani 0.124(2) 1 d D U P B 2
O3C O 0.2265(12) 0.9028(14) 0.1109(9) 0.0299(18) Uani 0.124(2) 1 d D U P B 2
C1C C 0.5834(15) 0.8875(14) 0.1413(7) 0.0274(15) Uani 0.124(2) 1 d D U P B 2
N1C N 0.6635(17) 0.7849(15) 0.1071(7) 0.0298(16) Uani 0.124(2) 1 d D U P B 2
C2C C 0.5563(17) 0.8276(14) 0.2133(7) 0.0272(16) Uani 0.124(2) 1 d DG U P B 2
C3C C 0.4805(16) 0.8734(13) 0.2701(9) 0.030(2) Uani 0.124(2) 1 d DG U P B 2
H3CA H 0.432015 0.951122 0.264908 0.036 Uiso 0.124(2) 1 calc R U P B 2
C4C C 0.4758(17) 0.8055(17) 0.3344(8) 0.032(2) Uani 0.124(2) 1 d DG U P B 2
H4CA H 0.424081 0.836744 0.373208 0.038 Uiso 0.124(2) 1 calc R U P B 2
C5C C 0.5468(19) 0.6917(17) 0.3420(6) 0.0336(19) Uani 0.124(2) 1 d DG U P B 2
H5CA H 0.543608 0.645309 0.385931 0.040 Uiso 0.124(2) 1 calc R U P B 2
C6C C 0.6225(18) 0.6460(14) 0.2852(8) 0.034(2) Uani 0.124(2) 1 d DG U P B 2
H6CA H 0.671071 0.568252 0.290355 0.041 Uiso 0.124(2) 1 calc R U P B 2
C7C C 0.6273(17) 0.7139(15) 0.2209(6) 0.0296(17) Uani 0.124(2) 1 d DG U P B 2
C8C C 0.685(2) 0.6810(16) 0.1500(8) 0.0316(19) Uani 0.124(2) 1 d D U P B 2
C9C C 0.6368(19) 0.789(2) 0.0326(6) 0.0335(18) Uani 0.124(2) 1 d DG U P B 2
C10C C 0.7026(18) 0.727(2) -0.0228(9) 0.040(2) Uani 0.124(2) 1 d DG U P B 2
H10B H 0.775717 0.671424 -0.012013 0.048 Uiso 0.124(2) 1 calc R U P B 2
C11C C 0.6615(19) 0.746(2) -0.0940(8) 0.043(2) Uani 0.124(2) 1 d DG U P B 2
H11B H 0.706428 0.703196 -0.131858 0.051 Uiso 0.124(2) 1 calc R U P B 2
C12C C 0.554(2) 0.827(2) -0.1098(6) 0.042(2) Uani 0.124(2) 1 d DG U P B 2
H12B H 0.526359 0.839830 -0.158408 0.051 Uiso 0.124(2) 1 calc R U P B 2
C13C C 0.4887(17) 0.8892(19) -0.0543(8) 0.0397(19) Uani 0.124(2) 1 d DG U P B 2
H13B H 0.415578 0.944692 -0.065113 0.048 Uiso 0.124(2) 1 calc R U P B 2
C14C C 0.5298(17) 0.8703(18) 0.0169(7) 0.0333(16) Uani 0.124(2) 1 d DG U P B 2
C15C C 0.4663(13) 0.9122(16) 0.0867(7) 0.0280(17) Uani 0.124(2) 1 d D U P B 2
H15B H 0.443798 1.005301 0.084923 0.034 Uiso 0.124(2) 1 calc R U P B 2
C16C C 0.1773(17) 0.6845(16) 0.1214(11) 0.0381(19) Uani 0.124(2) 1 d D U P B 2
C17C C 0.1140(16) 0.8152(17) 0.1014(11) 0.0390(19) Uani 0.124(2) 1 d D U P B 2
C18C C 0.106(2) 0.671(3) 0.1955(12) 0.052(4) Uani 0.124(2) 1 d D U P B 2
H18J H 0.008652 0.674783 0.187897 0.078 Uiso 0.124(2) 1 calc R U P B 2
H18K H 0.134323 0.741718 0.227254 0.078 Uiso 0.124(2) 1 calc R U P B 2
H18L H 0.130876 0.589694 0.217810 0.078 Uiso 0.124(2) 1 calc R U P B 2
C19C C 0.156(3) 0.563(2) 0.0843(15) 0.043(4) Uani 0.124(2) 1 d D U P B 2
H19J H 0.060960 0.555190 0.069897 0.064 Uiso 0.124(2) 1 calc R U P B 2
H19K H 0.179860 0.492333 0.116872 0.064 Uiso 0.124(2) 1 calc R U P B 2
H19L H 0.211693 0.559221 0.041434 0.064 Uiso 0.124(2) 1 calc R U P B 2
C20C C 0.011(3) 0.836(3) 0.1621(16) 0.054(5) Uani 0.124(2) 1 d D U P B 2
H20G H -0.040529 0.757477 0.169417 0.081 Uiso 0.124(2) 1 calc R U P B 2
H20H H -0.051005 0.905423 0.148118 0.081 Uiso 0.124(2) 1 calc R U P B 2
H20I H 0.057960 0.859389 0.206919 0.081 Uiso 0.124(2) 1 calc R U P B 2
C21C C 0.043(3) 0.834(3) 0.0317(13) 0.053(5) Uani 0.124(2) 1 d D U P B 2
H21G H -0.027458 0.768803 0.026176 0.080 Uiso 0.124(2) 1 calc R U P B 2
H21H H 0.106732 0.825485 -0.007721 0.080 Uiso 0.124(2) 1 calc R U P B 2
H21I H 0.002296 0.918968 0.030351 0.080 Uiso 0.124(2) 1 calc R U P B 2
C22C C 0.669(2) 1.009(2) 0.1520(13) 0.028(4) Uani 0.124(2) 1 d D U P B 2
H22D H 0.756559 0.985323 0.173232 0.042 Uiso 0.124(2) 1 calc R U P B 2
H22E H 0.623196 1.067819 0.184291 0.042 Uiso 0.124(2) 1 calc R U P B 2
H22F H 0.682645 1.050132 0.105248 0.042 Uiso 0.124(2) 1 calc R U P B 2
B1C B 0.3357(14) 0.8302(17) 0.0996(14) 0.0305(17) Uani 0.124(2) 1 d D U P B 2

loop_
_atom_site_aniso_label
_atom_site_aniso_U_11
_atom_site_aniso_U_22
_atom_site_aniso_U_33
_atom_site_aniso_U_23
_atom_site_aniso_U_13
_atom_site_aniso_U_12
O1A 0.044(2) 0.0328(19) 0.065(3) -0.0095(19) -0.009(3) 0.0133(18)
O2A 0.0269(11) 0.0280(12) 0.0509(14) -0.0096(11) 0.0128(11) 0.0004(9)
O3A 0.0221(11) 0.0302(14) 0.047(2) -0.0076(14) -0.0034(10) 0.0051(10)
N1A 0.0218(11) 0.0259(13) 0.0454(14) -0.0058(11) 0.0011(10) 0.0014(10)
C1A 0.0242(14) 0.0239(15) 0.0462(16) -0.0084(13) 0.0002(12) -0.0005(12)
C2A 0.0282(15) 0.0357(16) 0.0480(17) -0.0090(14) -0.0030(13) -0.0080(13)
C3A 0.0359(17) 0.057(2) 0.051(2) -0.0126(18) 0.0033(15) -0.0160(16)
C4A 0.060(2) 0.071(3) 0.051(2) -0.013(2) 0.0120(18) -0.030(2)
C5A 0.079(3) 0.062(2) 0.051(2) 0.0020(19) 0.000(2) -0.031(2)
C6A 0.069(2) 0.043(2) 0.052(2) 0.0041(17) -0.0104(18) -0.0121(19)
C7A 0.0371(16) 0.0353(18) 0.0483(17) -0.0014(15) -0.0075(14) -0.0100(15)
C8A 0.0281(15) 0.0306(17) 0.0533(19) -0.0064(15) -0.0085(15) -0.0005(13)
C9A 0.0225(14) 0.0250(16) 0.0469(16) -0.0052(13) 0.0047(12) -0.0060(13)
C10A 0.0220(16) 0.0334(17) 0.0495(17) -0.0055(14) 0.0040(13) -0.0044(13)
C11A 0.0356(18) 0.0400(19) 0.0485(18) -0.0046(15) 0.0082(15) -0.0101(15)
C12A 0.0409(18) 0.042(2) 0.0494(19) 0.0052(17) 0.0031(15) -0.0097(16)
C13A 0.0339(17) 0.0325(17) 0.0538(19) 0.0055(15) 0.0001(15) -0.0036(14)
C14A 0.0238(14) 0.0247(15) 0.0496(17) -0.0006(14) 0.0029(13) -0.0035(13)
C15A 0.0252(14) 0.0233(14) 0.0498(16) -0.0046(12) 0.0019(12) 0.0024(11)
C16A 0.0241(14) 0.0292(16) 0.0353(16) -0.0054(13) 0.0061(12) -0.0024(12)
C17A 0.0190(13) 0.0341(16) 0.0316(15) -0.0067(13) -0.0023(11) 0.0007(13)
C18A 0.046(2) 0.043(2) 0.047(2) -0.0199(17) 0.0080(16) -0.0113(17)
C19A 0.0431(19) 0.035(2) 0.054(2) 0.0047(17) -0.0005(16) 0.0064(16)
C20A 0.030(2) 0.062(3) 0.035(2) 0.001(2) -0.0053(19) 0.008(2)
C21A 0.032(3) 0.054(3) 0.0338(19) -0.0044(18) 0.0075(18) 0.012(2)
C22A 0.029(2) 0.028(2) 0.062(3) -0.0114(19) 0.002(2) -0.0054(17)
B1A 0.0231(15) 0.0293(17) 0.0415(18) -0.0067(14) -0.0011(14) 0.0061(13)
O1D 0.021(7) 0.023(7) 0.061(9) 0.001(7) -0.002(8) 0.007(7)
O2D 0.028(3) 0.032(3) 0.048(3) -0.009(3) 0.002(3) 0.003(3)
O3D 0.021(3) 0.031(4) 0.039(4) -0.006(4) 0.001(3) 0.004(3)
N1D 0.027(3) 0.029(3) 0.048(3) -0.004(3) -0.003(3) -0.003(3)
C1D 0.025(3) 0.028(3) 0.048(3) -0.006(3) 0.000(3) -0.001(3)
C2D 0.024(3) 0.025(3) 0.048(3) -0.003(3) 0.001(3) -0.002(3)
C3D 0.027(3) 0.028(3) 0.049(3) -0.001(3) 0.003(3) -0.003(3)
C4D 0.032(3) 0.033(3) 0.049(3) 0.002(3) 0.005(3) -0.005(3)
C5D 0.031(3) 0.035(3) 0.048(3) 0.000(3) 0.005(3) -0.004(3)
C6D 0.027(4) 0.031(4) 0.050(4) -0.004(4) 0.004(4) -0.005(4)
C7D 0.022(3) 0.027(3) 0.048(3) -0.004(3) 0.003(3) -0.003(3)
C8D 0.023(3) 0.026(3) 0.048(3) -0.004(3) 0.000(3) 0.000(3)
C9D 0.039(3) 0.037(3) 0.048(3) -0.002(3) -0.004(3) -0.009(3)
C10D 0.054(4) 0.044(4) 0.048(4) 0.000(4) -0.005(4) -0.016(4)
C11D 0.061(4) 0.054(4) 0.048(4) -0.001(4) 0.000(4) -0.021(4)
C12D 0.061(4) 0.059(4) 0.050(4) -0.004(4) 0.003(4) -0.022(4)
C13D 0.052(4) 0.057(4) 0.049(4) -0.005(4) 0.002(4) -0.021(4)
C14D 0.039(3) 0.045(3) 0.047(3) -0.006(3) 0.000(3) -0.013(3)
C15D 0.027(3) 0.033(3) 0.047(3) -0.007(3) 0.000(3) -0.004(3)
C16D 0.029(3) 0.035(3) 0.045(3) -0.007(3) 0.003(3) 0.001(3)
C17D 0.023(3) 0.034(3) 0.038(3) -0.006(3) 0.002(3) 0.002(3)
C19D 0.045(7) 0.053(7) 0.058(7) -0.011(7) 0.008(7) -0.004(7)
C18D 0.044(7) 0.048(7) 0.070(7) -0.004(7) 0.002(7) -0.004(7)
C20D 0.027(8) 0.043(8) 0.040(8) -0.002(8) 0.006(8) -0.001(8)
C21D 0.027(9) 0.046(8) 0.043(8) -0.004(8) 0.000(7) 0.010(8)
C22D 0.027(8) 0.021(8) 0.056(9) -0.013(8) 0.003(8) -0.001(8)
B1D 0.024(3) 0.028(3) 0.044(3) -0.006(3) 0.002(3) 0.002(3)
O1B 0.0404(17) 0.0321(16) 0.056(2) -0.0034(14) 0.0082(14) 0.0089(14)
O2B 0.0230(10) 0.0383(14) 0.0414(13) 0.0003(11) 0.0062(10) 0.0024(10)
O3B 0.0224(11) 0.0360(13) 0.0550(15) -0.0080(12) -0.0076(11) 0.0051(10)
C1B 0.0221(13) 0.0262(14) 0.0289(14) 0.0001(12) -0.0003(11) 0.0026(11)
N1B 0.0206(11) 0.0292(12) 0.0315(13) -0.0013(11) 0.0017(10) 0.0051(10)
C2B 0.0225(13) 0.0334(15) 0.0321(14) 0.0020(12) 0.0030(11) -0.0046(12)
C3B 0.0375(17) 0.0459(19) 0.0349(17) 0.0039(15) -0.0004(13) -0.0016(15)
C4B 0.0496(19) 0.054(2) 0.0321(16) 0.0044(16) -0.0011(15) -0.0096(17)
C5B 0.060(2) 0.054(2) 0.0338(16) -0.0069(16) 0.0065(16) -0.0145(19)
C6B 0.0494(19) 0.0395(18) 0.040(2) -0.0126(15) 0.0139(15) -0.0102(16)
C7B 0.0286(15) 0.0368(18) 0.0336(15) -0.0055(13) 0.0069(12) -0.0064(13)
C8B 0.0234(13) 0.0295(16) 0.0406(16) -0.0045(13) 0.0037(12) 0.0012(13)
C9B 0.0217(13) 0.0244(14) 0.0342(14) 0.0027(12) -0.0018(11) 0.0026(13)
C10B 0.0270(14) 0.0328(16) 0.0412(16) 0.0053(14) -0.0031(13) 0.0064(13)
C11B 0.0327(16) 0.0388(17) 0.0368(16) 0.0069(14) -0.0041(13) 0.0050(14)
C12B 0.0300(15) 0.0360(18) 0.0326(15) 0.0052(14) -0.0002(12) 0.0056(14)
C13B 0.0264(14) 0.0299(15) 0.0322(16) 0.0013(13) -0.0010(12) 0.0030(12)
C14B 0.0202(13) 0.0254(14) 0.0301(14) -0.0035(12) -0.0021(11) 0.0018(11)
C15B 0.0200(12) 0.0245(14) 0.0299(13) -0.0016(11) 0.0008(10) 0.0050(11)
C16B 0.0276(15) 0.0475(18) 0.0399(17) -0.0087(15) -0.0007(13) -0.0027(14)
C17B 0.0248(14) 0.0456(18) 0.0339(16) -0.0033(14) -0.0062(13) 0.0026(13)
C18B 0.052(2) 0.041(2) 0.053(2) 0.0012(18) 0.0062(17) 0.0000(18)
C19B 0.045(2) 0.069(3) 0.061(3) -0.031(2) -0.004(2) 0.002(2)
C20B 0.046(2) 0.057(3) 0.042(2) 0.0017(19) 0.0035(17) 0.003(2)
C21B 0.055(2) 0.065(3) 0.037(2) -0.0025(19) -0.0169(19) 0.014(2)
C22B 0.0304(19) 0.0314(19) 0.037(2) 0.0017(16) -0.0012(17) -0.0041(15)
B1B 0.0214(14) 0.0273(15) 0.0247(15) 0.0005(13) 0.0001(12) 0.0039(12)
O1C 0.042(8) 0.030(7) 0.052(9) -0.001(7) 0.001(7) -0.002(7)
O2C 0.026(3) 0.038(3) 0.039(4) -0.005(3) -0.002(3) -0.001(3)
O3C 0.022(3) 0.037(3) 0.030(3) -0.003(3) -0.007(3) 0.001(3)
C1C 0.023(3) 0.028(3) 0.031(3) -0.002(3) -0.001(3) 0.000(3)
N1C 0.025(3) 0.030(3) 0.034(3) -0.003(3) 0.003(3) -0.001(3)
C2C 0.022(3) 0.028(3) 0.031(3) -0.002(3) -0.001(3) 0.002(3)
C3C 0.026(4) 0.032(4) 0.031(4) 0.001(4) -0.001(4) 0.002(4)
C4C 0.029(4) 0.034(4) 0.033(4) 0.002(4) -0.001(4) 0.005(4)
C5C 0.030(3) 0.035(3) 0.036(3) 0.004(3) -0.002(3) 0.004(3)
C6C 0.030(4) 0.034(4) 0.038(4) 0.003(4) -0.002(4) 0.004(4)
C7C 0.024(3) 0.030(3) 0.035(3) 0.000(3) -0.001(3) 0.004(3)
C8C 0.027(3) 0.030(3) 0.038(3) 0.000(3) 0.001(3) 0.003(3)
C9C 0.032(3) 0.035(3) 0.034(3) -0.005(3) 0.006(3) -0.006(3)
C10C 0.042(4) 0.042(4) 0.035(4) -0.006(4) 0.007(4) -0.011(4)
C11C 0.048(4) 0.046(4) 0.034(4) -0.006(4) 0.005(4) -0.010(4)
C12C 0.048(4) 0.049(4) 0.031(4) -0.003(4) 0.004(4) -0.008(4)
C13C 0.041(3) 0.045(3) 0.033(3) -0.001(3) 0.003(3) -0.007(3)
C14C 0.032(3) 0.038(3) 0.031(3) 0.000(3) 0.004(3) -0.004(3)
C15C 0.025(3) 0.030(3) 0.030(3) -0.002(3) 0.001(3) 0.001(3)
C16C 0.029(3) 0.046(3) 0.039(3) -0.005(3) -0.001(3) -0.003(3)
C17C 0.029(3) 0.045(3) 0.043(4) -0.005(3) -0.007(3) 0.001(3)
C18C 0.045(6) 0.061(7) 0.051(6) -0.009(6) 0.005(6) -0.007(6)
C19C 0.036(7) 0.045(7) 0.047(7) -0.001(7) 0.001(7) 0.000(7)
C20C 0.047(8) 0.058(9) 0.056(9) -0.006(8) 0.000(8) -0.002(8)
C21C 0.050(8) 0.064(9) 0.046(9) -0.006(8) -0.009(8) 0.005(8)
C22C 0.021(7) 0.032(8) 0.030(8) 0.007(8) -0.002(7) 0.001(7)
B1C 0.023(3) 0.033(3) 0.036(3) -0.003(3) 0.000(3) 0.002(3)

loop_
_atom_type_symbol
_atom_type_description
_atom_type_scat_dispersion_real
_atom_type_scat_dispersion_imag
_atom_type_scat_source
C C 0.0181 0.0091 'International Tables Vol C Tables 4.2.6.8 and 6.1.1.4'
H H 0.0000 0.0000 'International Tables Vol C Tables 4.2.6.8 and 6.1.1.4'
B B 0.0090 0.0039 'International Tables Vol C Tables 4.2.6.8 and 6.1.1.4'
N N 0.0311 0.0180 'International Tables Vol C Tables 4.2.6.8 and 6.1.1.4'
O O 0.0492 0.0322 'International Tables Vol C Tables 4.2.6.8 and 6.1.1.4'

loop_
_geom_angle_atom_site_label_1
_geom_angle_atom_site_label_2
_geom_angle_atom_site_label_3
_geom_angle
B1A O2A C16A 107.2(3)
B1A O3A C17A 105.8(3)
C8A N1A C9A 127.8(3)
C8A N1A C1A 113.4(3)
C9A N1A C1A 110.2(3)
N1A C1A C2A 101.3(3)
N1A C1A C22A 109.9(3)
C2A C1A C22A 110.9(4)
N1A C1A C15A 103.3(3)
C2A C1A C15A 120.2(3)
C22A C1A C15A 110.1(4)
C3A C2A C7A 120.0(4)
C3A C2A C1A 130.4(4)
C7A C2A C1A 109.5(3)
C4A C3A C2A 118.7(4)
C4A C3A H3AA 120.6
C2A C3A H3AA 120.6
C3A C4A C5A 121.1(4)
C3A C4A H4AA 119.5
C5A C4A H4AA 119.5
C6A C5A C4A 120.3(4)
C6A C5A H5AA 119.8
C4A C5A H5AA 119.8
C5A C6A C7A 117.5(5)
C5A C6A H6AA 121.3
C7A C6A H6AA 121.3
C2A C7A C6A 122.4(4)
C2A C7A C8A 109.1(3)
C6A C7A C8A 128.3(4)
O1A C8A N1A 125.9(4)
O1A C8A C7A 128.3(4)
N1A C8A C7A 105.8(3)
C10A C9A C14A 121.5(3)
C10A C9A N1A 129.2(3)
C14A C9A N1A 109.2(3)
C9A C10A C11A 117.4(3)
C9A C10A H10C 121.3
C11A C10A H10C 121.3
C12A C11A C10A 121.5(4)
C12A C11A H11C 119.3
C10A C11A H11C 119.3
C11A C12A C13A 120.6(4)
C11A C12A H12C 119.7
C13A C12A H12C 119.7
C14A C13A C12A 118.8(3)
C14A C13A H13C 120.6
C12A C13A H13C 120.6
C13A C14A C9A 120.1(3)
C13A C14A C15A 129.7(3)
C9A C14A C15A 110.1(3)
C14A C15A C1A 101.8(3)
C14A C15A B1A 110.4(3)
C1A C15A B1A 114.6(3)
C14A C15A H15C 109.9
C1A C15A H15C 109.9
B1A C15A H15C 109.9
O2A C16A C19A 107.9(3)
O2A C16A C18A 107.3(3)
C19A C16A C18A 110.8(3)
O2A C16A C17A 102.1(3)
C19A C16A C17A 114.0(3)
C18A C16A C17A 114.1(3)
O3A C17A C21A 109.0(3)
O3A C17A C20A 105.8(3)
C21A C17A C20A 110.0(3)
O3A C17A C16A 102.2(2)
C21A C17A C16A 115.1(4)
C20A C17A C16A 114.0(3)
C16A C18A H18A 109.5
C16A C18A H18B 109.5
H18A C18A H18B 109.5
C16A C18A H18C 109.5
H18A C18A H18C 109.5
H18B C18A H18C 109.5
C16A C19A H19A 109.5
C16A C19A H19B 109.5
H19A C19A H19B 109.5
C16A C19A H19C 109.5
H19A C19A H19C 109.5
H19B C19A H19C 109.5
C17A C20A H20A 109.5
C17A C20A H20B 109.5
H20A C20A H20B 109.5
C17A C20A H20C 109.5
H20A C20A H20C 109.5
H20B C20A H20C 109.5
C17A C21A H21A 109.5
C17A C21A H21B 109.5
H21A C21A H21B 109.5
C17A C21A H21C 109.5
H21A C21A H21C 109.5
H21B C21A H21C 109.5
C1A C22A H22G 109.5
C1A C22A H22H 109.5
H22G C22A H22H 109.5
C1A C22A H22I 109.5
H22G C22A H22I 109.5
H22H C22A H22I 109.5
O2A B1A O3A 113.7(3)
O2A B1A C15A 122.6(3)
O3A B1A C15A 123.6(3)
B1D O2D C16D 106.7(11)
B1D O3D C17D 104.2(13)
C8D N1D C9D 127.6(15)
C8D N1D C1D 112.9(11)
C9D N1D C1D 109.2(11)
N1D C1D C2D 101.4(10)
N1D C1D C22D 108.8(18)
C2D C1D C22D 109.7(18)
N1D C1D C15D 104.3(11)
C2D C1D C15D 121.5(13)
C22D C1D C15D 110.1(16)
C3D C2D C7D 120.0
C3D C2D C1D 129.8(9)
C7D C2D C1D 110.2(9)
C2D C3D C4D 120.0
C2D C3D H3DA 120.0
C4D C3D H3DA 120.0
C5D C4D C3D 120.0
C5D C4D H4DA 120.0
C3D C4D H4DA 120.0
C4D C5D C6D 120.0
C4D C5D H5DA 120.0
C6D C5D H5DA 120.0
C7D C6D C5D 120.0
C7D C6D H6DA 120.0
C5D C6D H6DA 120.0
C6D C7D C2D 120.0
C6D C7D C8D 131.3(9)
C2D C7D C8D 108.6(9)
O1D C8D N1D 128(2)
O1D C8D C7D 125.0(19)
N1D C8D C7D 106.6(10)
N1D C9D C10D 129.8(10)
N1D C9D C14D 110.2(10)
C10D C9D C14D 120.0
C9D C10D C11D 120.0
C9D C10D H10D 120.0
C11D C10D H10D 120.0
C12D C11D C10D 120.0
C12D C11D H11D 120.0
C10D C11D H11D 120.0
C13D C12D C11D 120.0
C13D C12D H12D 120.0
C11D C12D H12D 120.0
C12D C13D C14D 120.0
C12D C13D H13D 120.0
C14D C13D H13D 120.0
C13D C14D C9D 120.0
C13D C14D C15D 129.2(10)
C9D C14D C15D 110.6(10)
C14D C15D C1D 101.0(10)
C14D C15D B1D 107.1(13)
C1D C15D B1D 117.7(13)
C14D C15D H15D 110.2
C1D C15D H15D 110.2
B1D C15D H15D 110.2
O2D C16D C18D 113.5(15)
O2D C16D C19D 99.0(14)
C18D C16D C19D 112.0(15)
O2D C16D C17D 103.2(11)
C18D C16D C17D 114.1(15)
C19D C16D C17D 113.7(15)
O3D C17D C21D 108.6(17)
O3D C17D C20D 105.2(16)
C21D C17D C20D 110.6(16)
O3D C17D C16D 101.1(12)
C21D C17D C16D 115.0(17)
C20D C17D C16D 115.1(17)
C16D C19D H19D 109.5
C16D C19D H19E 109.5
H19D C19D H19E 109.5
C16D C19D H19F 109.5
H19D C19D H19F 109.5
H19E C19D H19F 109.5
C16D C18D H18D 109.5
C16D C18D H18E 109.5
H18D C18D H18E 109.5
C16D C18D H18F 109.5
H18D C18D H18F 109.5
H18E C18D H18F 109.5
C17D C20D H20J 109.5
C17D C20D H20K 109.5
H20J C20D H20K 109.5
C17D C20D H20L 109.5
H20J C20D H20L 109.5
H20K C20D H20L 109.5
C17D C21D H21J 109.5
C17D C21D H21K 109.5
H21J C21D H21K 109.5
C17D C21D H21L 109.5
H21J C21D H21L 109.5
H21K C21D H21L 109.5
C1D C22D H22J 109.5
C1D C22D H22K 109.5
H22J C22D H22K 109.5
C1D C22D H22L 109.5
H22J C22D H22L 109.5
H22K C22D H22L 109.5
O2D B1D O3D 113.4(13)
O2D B1D C15D 121.7(12)
O3D B1D C15D 123.6(14)
B1B O2B C16B 105.6(3)
B1B O3B C17B 107.6(3)
N1B C1B C2B 100.9(2)
N1B C1B C22B 110.0(3)
C2B C1B C22B 110.5(3)
N1B C1B C15B 103.3(2)
C2B C1B C15B 121.4(2)
C22B C1B C15B 109.8(3)
C8B N1B C9B 129.1(3)
C8B N1B C1B 113.6(3)
C9B N1B C1B 109.2(2)
C7B C2B C3B 120.1(3)
C7B C2B C1B 110.1(3)
C3B C2B C1B 129.6(3)
C4B C3B C2B 117.9(4)
C4B C3B H3BA 121.1
C2B C3B H3BA 121.1
C5B C4B C3B 121.2(4)
C5B C4B H4BA 119.4
C3B C4B H4BA 119.4
C4B C5B C6B 121.2(4)
C4B C5B H5BA 119.4
C6B C5B H5BA 119.4
C5B C6B C7B 117.1(4)
C5B C6B H6BA 121.4
C7B C6B H6BA 121.4
C2B C7B C6B 122.5(3)
C2B C7B C8B 109.2(3)
C6B C7B C8B 128.2(3)
O1B C8B N1B 125.8(3)
O1B C8B C7B 128.6(3)
N1B C8B C7B 105.5(3)
C14B C9B C10B 122.4(3)
C14B C9B N1B 109.7(3)
C10B C9B N1B 127.9(3)
C9B C10B C11B 117.2(3)
C9B C10B H10A 121.4
C11B C10B H10A 121.4
C12B C11B C10B 120.4(3)
C12B C11B H11A 119.8
C10B C11B H11A 119.8
C11B C12B C13B 121.4(3)
C11B C12B H12A 119.3
C13B C12B H12A 119.3
C14B C13B C12B 118.8(3)
C14B C13B H13A 120.6
C12B C13B H13A 120.6
C13B C14B C9B 119.8(3)
C13B C14B C15B 129.9(3)
C9B C14B C15B 110.1(3)
C14B C15B C1B 101.4(2)
C14B C15B B1B 106.5(3)
C1B C15B B1B 118.3(3)
C14B C15B H15A 110.0
C1B C15B H15A 110.0
B1B C15B H15A 110.0
O2B C16B C19B 111.6(3)
O2B C16B C18B 104.6(3)
C19B C16B C18B 109.3(4)
O2B C16B C17B 102.8(3)
C19B C16B C17B 116.1(3)
C18B C16B C17B 111.5(3)
O3B C17B C21B 105.9(3)
O3B C17B C20B 108.9(3)
C21B C17B C20B 109.7(3)
O3B C17B C16B 103.2(2)
C21B C17B C16B 114.8(3)
C20B C17B C16B 113.7(3)
C16B C18B H18G 109.5
C16B C18B H18H 109.5
H18G C18B H18H 109.5
C16B C18B H18I 109.5
H18G C18B H18I 109.5
H18H C18B H18I 109.5
C16B C19B H19G 109.5
C16B C19B H19H 109.5
H19G C19B H19H 109.5
C16B C19B H19I 109.5
H19G C19B H19I 109.5
H19H C19B H19I 109.5
C17B C20B H20D 109.5
C17B C20B H20E 109.5
H20D C20B H20E 109.5
C17B C20B H20F 109.5
H20D C20B H20F 109.5
H20E C20B H20F 109.5
C17B C21B H21D 109.5
C17B C21B H21E 109.5
H21D C21B H21E 109.5
C17B C21B H21F 109.5
H21D C21B H21F 109.5
H21E C21B H21F 109.5
C1B C22B H22A 109.5
C1B C22B H22B 109.5
H22A C22B H22B 109.5
C1B C22B H22C 109.5
H22A C22B H22C 109.5
H22B C22B H22C 109.5
O3B B1B O2B 113.9(3)
O3B B1B C15B 120.3(3)
O2B B1B C15B 125.6(3)
B1C O2C C16C 103.7(12)
B1C O3C C17C 104.4(12)
N1C C1C C2C 100.6(10)
N1C C1C C22C 110.4(14)
C2C C1C C22C 109.7(13)
N1C C1C C15C 104.1(10)
C2C C1C C15C 120.2(12)
C22C C1C C15C 110.9(13)
C8C N1C C9C 128.8(15)
C8C N1C C1C 114.1(10)
C9C N1C C1C 107.7(10)
C3C C2C C7C 120.0
C3C C2C C1C 129.5(10)
C7C C2C C1C 110.3(10)
C2C C3C C4C 120.0
C2C C3C H3CA 120.0
C4C C3C H3CA 120.0
C5C C4C C3C 120.0
C5C C4C H4CA 120.0
C3C C4C H4CA 120.0
C6C C5C C4C 120.0
C6C C5C H5CA 120.0
C4C C5C H5CA 120.0
C5C C6C C7C 120.0
C5C C6C H6CA 120.0
C7C C6C H6CA 120.0
C6C C7C C2C 120.0
C6C C7C C8C 131.3(9)
C2C C7C C8C 108.3(9)
O1C C8C N1C 123.0(15)
O1C C8C C7C 131.0(15)
N1C C8C C7C 105.7(10)
C10C C9C C14C 120.0
C10C C9C N1C 128.9(10)
C14C C9C N1C 111.0(10)
C11C C10C C9C 120.0
C11C C10C H10B 120.0
C9C C10C H10B 120.0
C10C C11C C12C 120.0
C10C C11C H11B 120.0
C12C C11C H11B 120.0
C11C C12C C13C 120.0
C11C C12C H12B 120.0
C13C C12C H12B 120.0
C14C C13C C12C 120.0
C14C C13C H13B 120.0
C12C C13C H13B 120.0
C13C C14C C9C 120.0
C13C C14C C15C 130.5(10)
C9C C14C C15C 109.0(10)
C14C C15C C1C 100.9(9)
C14C C15C B1C 109.2(13)
C1C C15C B1C 115.1(12)
C14C C15C H15B 110.4
C1C C15C H15B 110.4
B1C C15C H15B 110.4
O2C C16C C19C 113.0(15)
O2C C16C C17C 104.3(11)
C19C C16C C17C 126.9(16)
O2C C16C C18C 109.1(15)
C19C C16C C18C 105.8(15)
C17C C16C C18C 95.7(13)
O3C C17C C21C 112.4(16)
O3C C17C C16C 102.5(11)
C21C C17C C16C 120.9(17)
O3C C17C C20C 110.0(16)
C21C C17C C20C 107.5(15)
C16C C17C C20C 102.9(15)
C16C C18C H18J 109.5
C16C C18C H18K 109.5
H18J C18C H18K 109.5
C16C C18C H18L 109.5
H18J C18C H18L 109.5
H18K C18C H18L 109.5
C16C C19C H19J 109.5
C16C C19C H19K 109.5
H19J C19C H19K 109.5
C16C C19C H19L 109.5
H19J C19C H19L 109.5
H19K C19C H19L 109.5
C17C C20C H20G 109.5
C17C C20C H20H 109.5
H20G C20C H20H 109.5
C17C C20C H20I 109.5
H20G C20C H20I 109.5
H20H C20C H20I 109.5
C17C C21C H21G 109.5
C17C C21C H21H 109.5
H21G C21C H21H 109.5
C17C C21C H21I 109.5
H21G C21C H21I 109.5
H21H C21C H21I 109.5
C1C C22C H22D 109.5
C1C C22C H22E 109.5
H22D C22C H22E 109.5
C1C C22C H22F 109.5
H22D C22C H22F 109.5
H22E C22C H22F 109.5
O3C B1C O2C 108.4(12)
O3C B1C C15C 112.8(13)
O2C B1C C15C 131.1(13)

loop_
_geom_bond_atom_site_label_1
_geom_bond_atom_site_label_2
_geom_bond_distance
O1A C8A 1.219(5)
O2A B1A 1.356(5)
O2A C16A 1.465(4)
O3A B1A 1.377(6)
O3A C17A 1.467(4)
N1A C8A 1.374(5)
N1A C9A 1.401(5)
N1A C1A 1.483(4)
C1A C2A 1.519(6)
C1A C22A 1.531(5)
C1A C15A 1.563(5)
C2A C3A 1.380(5)
C2A C7A 1.383(5)
C3A C4A 1.378(6)
C3A H3AA 0.9500
C4A C5A 1.410(7)
C4A H4AA 0.9500
C5A C6A 1.380(6)
C5A H5AA 0.9500
C6A C7A 1.390(5)
C6A H6AA 0.9500
C7A C8A 1.491(5)
C9A C10A 1.380(5)
C9A C14A 1.401(5)
C10A C11A 1.390(5)
C10A H10C 0.9500
C11A C12A 1.382(5)
C11A H11C 0.9500
C12A C13A 1.386(5)
C12A H12C 0.9500
C13A C14A 1.377(5)
C13A H13C 0.9500
C14A C15A 1.516(5)
C15A B1A 1.577(5)
C15A H15C 1.0000
C16A C19A 1.503(5)
C16A C18A 1.528(5)
C16A C17A 1.555(4)
C17A C21A 1.508(5)
C17A C20A 1.522(5)
C18A H18A 0.9800
C18A H18B 0.9800
C18A H18C 0.9800
C19A H19A 0.9800
C19A H19B 0.9800
C19A H19C 0.9800
C20A H20A 0.9800
C20A H20B 0.9800
C20A H20C 0.9800
C21A H21A 0.9800
C21A H21B 0.9800
C21A H21C 0.9800
C22A H22G 0.9800
C22A H22H 0.9800
C22A H22I 0.9800
O1D C8D 1.220(13)
O2D B1D 1.368(14)
O2D C16D 1.455(13)
O3D B1D 1.373(14)
O3D C17D 1.471(13)
N1D C8D 1.381(13)
N1D C9D 1.386(11)
N1D C1D 1.488(13)
C1D C2D 1.516(14)
C1D C22D 1.536(13)
C1D C15D 1.559(13)
C2D C3D 1.3900
C2D C7D 1.3900
C3D C4D 1.3900
C3D H3DA 0.9500
C4D C5D 1.3900
C4D H4DA 0.9500
C5D C6D 1.3900
C5D H5DA 0.9500
C6D C7D 1.3900
C6D H6DA 0.9500
C7D C8D 1.485(12)
C9D C10D 1.3900
C9D C14D 1.3900
C10D C11D 1.3900
C10D H10D 0.9500
C11D C12D 1.3900
C11D H11D 0.9500
C12D C13D 1.3900
C12D H12D 0.9500
C13D C14D 1.3900
C13D H13D 0.9500
C14D C15D 1.514(12)
C15D B1D 1.583(13)
C15D H15D 1.0000
C16D C18D 1.487(14)
C16D C19D 1.542(14)
C16D C17D 1.557(13)
C17D C21D 1.507(14)
C17D C20D 1.520(13)
C19D H19D 0.9800
C19D H19E 0.9800
C19D H19F 0.9800
C18D H18D 0.9800
C18D H18E 0.9800
C18D H18F 0.9800
C20D H20J 0.9800
C20D H20K 0.9800
C20D H20L 0.9800
C21D H21J 0.9800
C21D H21K 0.9800
C21D H21L 0.9800
C22D H22J 0.9800
C22D H22K 0.9800
C22D H22L 0.9800
O1B C8B 1.227(5)
O2B B1B 1.384(4)
O2B C16B 1.454(4)
O3B B1B 1.343(4)
O3B C17B 1.456(4)
C1B N1B 1.493(4)
C1B C2B 1.508(4)
C1B C22B 1.539(5)
C1B C15B 1.556(4)
N1B C8B 1.367(4)
N1B C9B 1.406(4)
C2B C7B 1.374(5)
C2B C3B 1.394(5)
C3B C4B 1.388(5)
C3B H3BA 0.9500
C4B C5B 1.382(6)
C4B H4BA 0.9500
C5B C6B 1.386(6)
C5B H5BA 0.9500
C6B C7B 1.387(5)
C6B H6BA 0.9500
C7B C8B 1.490(5)
C9B C14B 1.387(4)
C9B C10B 1.394(4)
C10B C11B 1.399(5)
C10B H10A 0.9500
C11B C12B 1.388(5)
C11B H11A 0.9500
C12B C13B 1.391(5)
C12B H12A 0.9500
C13B C14B 1.383(4)
C13B H13A 0.9500
C14B C15B 1.524(4)
C15B B1B 1.579(4)
C15B H15A 1.0000
C16B C19B 1.483(5)
C16B C18B 1.536(6)
C16B C17B 1.547(5)
C17B C21B 1.517(5)
C17B C20B 1.522(5)
C18B H18G 0.9800
C18B H18H 0.9800
C18B H18I 0.9800
C19B H19G 0.9800
C19B H19H 0.9800
C19B H19I 0.9800
C20B H20D 0.9800
C20B H20E 0.9800
C20B H20F 0.9800
C21B H21D 0.9800
C21B H21E 0.9800
C21B H21F 0.9800
C22B H22A 0.9800
C22B H22B 0.9800
C22B H22C 0.9800
O1C C8C 1.227(13)
O2C B1C 1.396(13)
O2C C16C 1.447(13)
O3C B1C 1.345(14)
O3C C17C 1.456(13)
C1C N1C 1.486(13)
C1C C2C 1.503(12)
C1C C22C 1.540(14)
C1C C15C 1.554(13)
N1C C8C 1.363(13)
N1C C9C 1.402(11)
C2C C3C 1.3900
C2C C7C 1.3900
C3C C4C 1.3900
C3C H3CA 0.9500
C4C C5C 1.3900
C4C H4CA 0.9500
C5C C6C 1.3900
C5C H5CA 0.9500
C6C C7C 1.3900
C6C H6CA 0.9500
C7C C8C 1.485(12)
C9C C10C 1.3900
C9C C14C 1.3900
C10C C11C 1.3900
C10C H10B 0.9500
C11C C12C 1.3900
C11C H11B 0.9500
C12C C13C 1.3900
C12C H12B 0.9500
C13C C14C 1.3900
C13C H13B 0.9500
C14C C15C 1.516(12)
C15C B1C 1.580(13)
C15C H15B 1.0000
C16C C19C 1.461(14)
C16C C17C 1.548(13)
C16C C18C 1.562(15)
C17C C21C 1.476(14)
C17C C20C 1.554(15)
C18C H18J 0.9800
C18C H18K 0.9800
C18C H18L 0.9800
C19C H19J 0.9800
C19C H19K 0.9800
C19C H19L 0.9800
C20C H20G 0.9800
C20C H20H 0.9800
C20C H20I 0.9800
C21C H21G 0.9800
C21C H21H 0.9800
C21C H21I 0.9800
C22C H22D 0.9800
C22C H22E 0.9800
C22C H22F 0.9800

loop_
_geom_torsion_atom_site_label_1
_geom_torsion_atom_site_label_2
_geom_torsion_atom_site_label_3
_geom_torsion_atom_site_label_4
_geom_torsion
C8A N1A C1A C2A 4.6(4)
C9A N1A C1A C2A -146.1(3)
C8A N1A C1A C22A -112.8(4)
C9A N1A C1A C22A 96.5(4)
C8A N1A C1A C15A 129.7(3)
C9A N1A C1A C15A -21.0(3)
N1A C1A C2A C3A 176.0(3)
C22A C1A C2A C3A -67.3(5)
C15A C1A C2A C3A 63.2(5)
N1A C1A C2A C7A -8.3(4)
C22A C1A C2A C7A 108.4(4)
C15A C1A C2A C7A -121.1(3)
C7A C2A C3A C4A 0.5(5)
C1A C2A C3A C4A 175.8(4)
C2A C3A C4A C5A -1.9(6)
C3A C4A C5A C6A 1.8(7)
C4A C5A C6A C7A -0.3(6)
C3A C2A C7A C6A 0.9(5)
C1A C2A C7A C6A -175.3(4)
C3A C2A C7A C8A -174.7(3)
C1A C2A C7A C8A 9.1(4)
C5A C6A C7A C2A -1.0(6)
C5A C6A C7A C8A 173.7(4)
C9A N1A C8A O1A -33.6(8)
C1A N1A C8A O1A -178.1(7)
C9A N1A C8A C7A 144.9(3)
C1A N1A C8A C7A 0.4(4)
C2A C7A C8A O1A 172.5(7)
C6A C7A C8A O1A -2.8(9)
C2A C7A C8A N1A -6.0(4)
C6A C7A C8A N1A 178.7(4)
C8A N1A C9A C10A 44.1(6)
C1A N1A C9A C10A -170.5(3)
C8A N1A C9A C14A -135.0(3)
C1A N1A C9A C14A 10.4(4)
C14A C9A C10A C11A -1.5(5)
N1A C9A C10A C11A 179.6(3)
C9A C10A C11A C12A -0.4(5)
C10A C11A C12A C13A 1.6(6)
C11A C12A C13A C14A -1.0(6)
C12A C13A C14A C9A -0.8(5)
C12A C13A C14A C15A 174.0(3)
C10A C9A C14A C13A 2.1(5)
N1A C9A C14A C13A -178.7(3)
C10A C9A C14A C15A -173.7(3)
N1A C9A C14A C15A 5.5(4)
C13A C14A C15A C1A 167.0(4)
C9A C14A C15A C1A -17.7(4)
C13A C14A C15A B1A -70.9(5)
C9A C14A C15A B1A 104.4(3)
N1A C1A C15A C14A 22.4(3)
C2A C1A C15A C14A 134.2(3)
C22A C1A C15A C14A -95.0(4)
N1A C1A C15A B1A -96.8(3)
C2A C1A C15A B1A 15.0(4)
C22A C1A C15A B1A 145.9(4)
B1A O2A C16A C19A 98.2(3)
B1A O2A C16A C18A -142.5(3)
B1A O2A C16A C17A -22.2(4)
B1A O3A C17A C21A -148.2(4)
B1A O3A C17A C20A 93.6(4)
B1A O3A C17A C16A -26.0(4)
O2A C16A C17A O3A 29.0(4)
C19A C16A C17A O3A -87.0(4)
C18A C16A C17A O3A 144.4(4)
O2A C16A C17A C21A 147.0(4)
C19A C16A C17A C21A 31.0(4)
C18A C16A C17A C21A -97.6(4)
O2A C16A C17A C20A -84.6(4)
C19A C16A C17A C20A 159.4(4)
C18A C16A C17A C20A 30.8(5)
C16A O2A B1A O3A 6.6(5)
C16A O2A B1A C15A -172.3(3)
C17A O3A B1A O2A 13.4(5)
C17A O3A B1A C15A -167.8(3)
C14A C15A B1A O2A -34.1(5)
C1A C15A B1A O2A 80.1(4)
C14A C15A B1A O3A 147.2(4)
C1A C15A B1A O3A -98.7(5)
C8D N1D C1D C2D -1.5(19)
C9D N1D C1D C2D 146.6(15)
C8D N1D C1D C22D 114(2)
C9D N1D C1D C22D -98(2)
C8D N1D C1D C15D -128.4(16)
C9D N1D C1D C15D 19.6(18)
N1D C1D C2D C3D -177.9(13)
C22D C1D C2D C3D 67(2)
C15D C1D C2D C3D -63.1(19)
N1D C1D C2D C7D 5.0(14)
C22D C1D C2D C7D -109.9(18)
C15D C1D C2D C7D 119.8(13)
C7D C2D C3D C4D 0.0
C1D C2D C3D C4D -176.8(17)
C2D C3D C4D C5D 0.0
C3D C4D C5D C6D 0.0
C4D C5D C6D C7D 0.0
C5D C6D C7D C2D 0.0
C5D C6D C7D C8D -175(2)
C3D C2D C7D C6D 0.0
C1D C2D C7D C6D 177.4(14)
C3D C2D C7D C8D 176.0(17)
C1D C2D C7D C8D -6.6(16)
C9D N1D C8D O1D 38(5)
C1D N1D C8D O1D 179(4)
C9D N1D C8D C7D -143.2(17)
C1D N1D C8D C7D -2(2)
C6D C7D C8D O1D -1(5)
C2D C7D C8D O1D -176(4)
C6D C7D C8D N1D -179.1(13)
C2D C7D C8D N1D 6(2)
C8D N1D C9D C10D -47(3)
C1D N1D C9D C10D 170.5(14)
C8D N1D C9D C14D 132.2(17)
C1D N1D C9D C14D -9.9(18)
N1D C9D C10D C11D 180(2)
C14D C9D C10D C11D 0.0
C9D C10D C11D C12D 0.0
C10D C11D C12D C13D 0.0
C11D C12D C13D C14D 0.0
C12D C13D C14D C9D 0.0
C12D C13D C14D C15D -174(2)
N1D C9D C14D C13D -179.7(18)
C10D C9D C14D C13D 0.0
N1D C9D C14D C15D -4.7(17)
C10D C9D C14D C15D 175.0(16)
C13D C14D C15D C1D -169.5(14)
C9D C14D C15D C1D 16.1(15)
C13D C14D C15D B1D 66.8(19)
C9D C14D C15D B1D -107.6(13)
N1D C1D C15D C14D -20.7(15)
C2D C1D C15D C14D -134.0(14)
C22D C1D C15D C14D 96(2)
N1D C1D C15D B1D 95.4(15)
C2D C1D C15D B1D -17.9(19)
C22D C1D C15D B1D -148(2)
B1D O2D C16D C18D 140(2)
B1D O2D C16D C19D -102(2)
B1D O2D C16D C17D 15(2)
B1D O3D C17D C21D -89(3)
B1D O3D C17D C20D 153(3)
B1D O3D C17D C16D 33(3)
O2D C16D C17D O3D -29(2)
C18D C16D C17D O3D -153(2)
C19D C16D C17D O3D 77(2)
O2D C16D C17D C21D 87(2)
C18D C16D C17D C21D -36(3)
C19D C16D C17D C21D -166(2)
O2D C16D C17D C20D -142(2)
C18D C16D C17D C20D 94(2)
C19D C16D C17D C20D -36(2)
C16D O2D B1D O3D 6(3)
C16D O2D B1D C15D 173.5(18)
C17D O3D B1D O2D -26(4)
C17D O3D B1D C15D 167(2)
C14D C15D B1D O2D 61(2)
C1D C15D B1D O2D -52(3)
C14D C15D B1D O3D -133(3)
C1D C15D B1D O3D 115(3)
C2B C1B N1B C8B 2.8(3)
C22B C1B N1B C8B -113.9(3)
C15B C1B N1B C8B 128.9(3)
C2B C1B N1B C9B -149.1(2)
C22B C1B N1B C9B 94.2(3)
C15B C1B N1B C9B -22.9(3)
N1B C1B C2B C7B -7.0(3)
C22B C1B C2B C7B 109.4(3)
C15B C1B C2B C7B -120.0(3)
N1B C1B C2B C3B 177.7(3)
C22B C1B C2B C3B -65.9(4)
C15B C1B C2B C3B 64.7(5)
C7B C2B C3B C4B 0.7(5)
C1B C2B C3B C4B 175.6(3)
C2B C3B C4B C5B -2.1(6)
C3B C4B C5B C6B 1.9(6)
C4B C5B C6B C7B -0.3(6)
C3B C2B C7B C6B 1.0(5)
C1B C2B C7B C6B -174.9(3)
C3B C2B C7B C8B -175.5(3)
C1B C2B C7B C8B 8.7(4)
C5B C6B C7B C2B -1.2(5)
C5B C6B C7B C8B 174.5(4)
C9B N1B C8B O1B -32.1(5)
C1B N1B C8B O1B -177.1(3)
C9B N1B C8B C7B 147.0(3)
C1B N1B C8B C7B 2.0(3)
C2B C7B C8B O1B 172.4(4)
C6B C7B C8B O1B -3.8(6)
C2B C7B C8B N1B -6.6(4)
C6B C7B C8B N1B 177.2(4)
C8B N1B C9B C14B -134.1(3)
C1B N1B C9B C14B 12.0(3)
C8B N1B C9B C10B 44.9(5)
C1B N1B C9B C10B -168.9(3)
C14B C9B C10B C11B 0.4(5)
N1B C9B C10B C11B -178.5(3)
C9B C10B C11B C12B -1.4(5)
C10B C11B C12B C13B 1.0(6)
C11B C12B C13B C14B 0.3(5)
C12B C13B C14B C9B -1.3(5)
C12B C13B C14B C15B 173.0(3)
C10B C9B C14B C13B 0.9(5)
N1B C9B C14B C13B -180.0(3)
C10B C9B C14B C15B -174.4(3)
N1B C9B C14B C15B 4.7(4)
C13B C14B C15B C1B 167.1(3)
C9B C14B C15B C1B -18.3(3)
C13B C14B C15B B1B -68.6(4)
C9B C14B C15B B1B 106.1(3)
N1B C1B C15B C14B 23.8(3)
C2B C1B C15B C14B 135.5(3)
C22B C1B C15B C14B -93.5(3)
N1B C1B C15B B1B -92.2(3)
C2B C1B C15B B1B 19.6(4)
C22B C1B C15B B1B 150.5(3)
B1B O2B C16B C19B 150.0(4)
B1B O2B C16B C18B -91.9(4)
B1B O2B C16B C17B 24.8(4)
B1B O3B C17B C21B -105.2(3)
B1B O3B C17B C20B 136.9(3)
B1B O3B C17B C16B 15.8(4)
O2B C16B C17B O3B -24.7(3)
C19B C16B C17B O3B -146.9(4)
C18B C16B C17B O3B 86.9(3)
O2B C16B C17B C21B 90.0(4)
C19B C16B C17B C21B -32.2(5)
C18B C16B C17B C21B -158.3(4)
O2B C16B C17B C20B -142.5(3)
C19B C16B C17B C20B 95.3(5)
C18B C16B C17B C20B -30.9(4)
C17B O3B B1B O2B -0.3(4)
C17B O3B B1B C15B -175.8(3)
C16B O2B B1B O3B -16.6(4)
C16B O2B B1B C15B 158.7(3)
C14B C15B B1B O3B 98.7(4)
C1B C15B B1B O3B -148.1(3)
C14B C15B B1B O2B -76.3(4)
C1B C15B B1B O2B 36.9(5)
C2C C1C N1C C8C -1.2(19)
C22C C1C N1C C8C 114.6(18)
C15C C1C N1C C8C -126.3(16)
C2C C1C N1C C9C 148.4(16)
C22C C1C N1C C9C -95.8(18)
C15C C1C N1C C9C 23.2(17)
N1C C1C C2C C3C -177.0(13)
C22C C1C C2C C3C 66.6(19)
C15C C1C C2C C3C -63.7(18)
N1C C1C C2C C7C 6.9(14)
C22C C1C C2C C7C -109.4(15)
C15C C1C C2C C7C 120.3(12)
C7C C2C C3C C4C 0.0
C1C C2C C3C C4C -175.7(17)
C2C C3C C4C C5C 0.0
C3C C4C C5C C6C 0.0
C4C C5C C6C C7C 0.0
C5C C6C C7C C2C 0.0
C5C C6C C7C C8C -172(2)
C3C C2C C7C C6C 0.0
C1C C2C C7C C6C 176.5(14)
C3C C2C C7C C8C 173.6(17)
C1C C2C C7C C8C -9.9(15)
C9C N1C C8C O1C 29(4)
C1C N1C C8C O1C 170(2)
C9C N1C C8C C7C -146.2(18)
C1C N1C C8C C7C -4(2)
C6C C7C C8C O1C 7(4)
C2C C7C C8C O1C -165(3)
C6C C7C C8C N1C -178.6(14)
C2C C7C C8C N1C 8.8(19)
C8C N1C C9C C10C -48(3)
C1C N1C C9C C10C 168.7(14)
C8C N1C C9C C14C 133.4(18)
C1C N1C C9C C14C -10.2(19)
C14C C9C C10C C11C 0.0
N1C C9C C10C C11C -179(2)
C9C C10C C11C C12C 0.0
C10C C11C C12C C13C 0.0
C11C C12C C13C C14C 0.0
C12C C13C C14C C9C 0.0
C12C C13C C14C C15C -171(2)
C10C C9C C14C C13C 0.0
N1C C9C C14C C13C 179.1(19)
C10C C9C C14C C15C 173.1(16)
N1C C9C C14C C15C -7.8(17)
C13C C14C C15C C1C -166.6(15)
C9C C14C C15C C1C 21.2(14)
C13C C14C C15C B1C 72(2)
C9C C14C C15C B1C -100.3(13)
N1C C1C C15C C14C -26.2(14)
C2C C1C C15C C14C -137.7(13)
C22C C1C C15C C14C 92.6(17)
N1C C1C C15C B1C 91.2(15)
C2C C1C C15C B1C -20.3(18)
C22C C1C C15C B1C -150.1(16)
B1C O2C C16C C19C 122(2)
B1C O2C C16C C17C -19.1(19)
B1C O2C C16C C18C -120.5(18)
B1C O3C C17C C21C -104(2)
B1C O3C C17C C16C 27.1(18)
B1C O3C C17C C20C 136.0(19)
O2C C16C C17C O3C -4.2(17)
C19C C16C C17C O3C -138(2)
C18C C16C C17C O3C 107.2(16)
O2C C16C C17C C21C 122(2)
C19C C16C C17C C21C -12(3)
C18C C16C C17C C21C -127(2)
O2C C16C C17C C20C -118.4(18)
C19C C16C C17C C20C 108(2)
C18C C16C C17C C20C -7.0(18)
C17C O3C B1C O2C -42(2)
C17C O3C B1C C15C 164.7(16)
C16C O2C B1C O3C 39(2)
C16C O2C B1C C15C -175(2)
C14C C15C B1C O3C -126.6(18)
C1C C15C B1C O3C 120.9(17)
C14C C15C B1C O2C 88(3)
C1C C15C B1C O2C -24(3)
